data_4326565
loop_
_publ_author_name
'Jun Nakazawa'
'Hiroyuki Ogiwara'
'Yusuke Kashiwazaki'
'Akiyoshi Ishii'
'Naoki Imamura'
'Yuya Samejima'
'Shiro Hikichi'

_publ_contact_author_address
;
  Departmet of Material & Life Chemistry, Faculty of Engineering,
 Kanagawa University
  3-27-1 Rokkakubashi, Kanagawa-ku, Yokohama-city, 222-8686, JAPAN
;
_publ_contact_author_email jnaka@kanagawa-u.ac.jp
_publ_contact_author_fax +81-45-413-9770
_publ_contact_author_name 'Jun Nakazawa'
_publ_contact_author_phone +81-45-481-5661(ext.3889)
_publ_section_title
;
 Dioxygen Activation and Substrate Oxygenation by a
 p-Nitrothiophenolatonickel Complex: Unique Effects of an Acetonitrile
 Solvent and the p-Nitro Group of the Ligand
;
_journal_name_full 'Inorganic Chemistry'
_journal_page_first 9933
_journal_page_last 9935
_journal_paper_doi 10.1021/ic201555f
_journal_volume 50
_journal_year 2011
_chemical_compound_source 'synthesis as described'
_chemical_formula_moiety '2(C21 H26 B N7 Ni O2 S),(C7 H8)'
_chemical_formula_sum 'C49 H60 B2 N14 Ni2 O4 S2'
_chemical_formula_weight 1112.32
_chemical_name_common '[Ni(TPMe,Me)(SPh-NO2)]'
_chemical_name_systematic
;
 [{Hydrotris(3,5-dimethylpyrazoryl)borato}{4-nitrothiophenolato}nickel(II)]
;
_space_group_IT_number 14
_symmetry_cell_setting monoclinic
_symmetry_Int_Tables_number 14
_symmetry_space_group_name_Hall '-P 2ybc'
_symmetry_space_group_name_H-M 'P 1 21/c 1'
_atom_sites_solution_hydrogens geom
_atom_sites_solution_primary direct
_atom_sites_solution_secondary difmap
_audit_creation_date 2009-08-25
_audit_creation_method SHELXL-97
_cell_angle_alpha 90.0000(0)
_cell_angle_beta 96.7699(36)
_cell_angle_gamma 90.0000(0)
_cell_formula_units_Z 2
_cell_length_a 12.7330(7)
_cell_length_b 15.1098(8)
_cell_length_c 13.6871(9)
_cell_measurement_reflns_used 7740
_cell_measurement_temperature 113
_cell_measurement_theta_max 30.4322
_cell_measurement_theta_min 1.3477
_cell_volume 2614.9(3)
_computing_cell_refinement 'CrystalClear (Rigaku Inc., 2007)'
_computing_data_collection 'CrystalClear (Rigaku Inc., 2007)'
_computing_data_reduction 'CrystalClear (Rigaku Inc., 2007)'
_computing_molecular_graphics 'Ortep-3 for Windows (Farrugia, 1997)'
_computing_publication_material 'WinGX publication routines (Farrugia, 1999)'
_computing_structure_refinement 'SHELXL-97 (Sheldrick, 2008)'
_computing_structure_solution 'SHELXS-86 (Sheldrick, 1986)'
_diffrn_ambient_temperature 113
_diffrn_detector_area_resol_mean 28.5714
_diffrn_measured_fraction_theta_full 0.998
_diffrn_measured_fraction_theta_max 0.919
_diffrn_measurement_details
;
scan:
    Number of images: 360
               Slice: -115.0000 - 65.0000
         Image width: 0.5000
            Exp time: 20.0000
       Rotation axis: Omega
               Omega: 0.0000
                 Chi: 45.0000
                 Phi: 0.0000
                 XTD: 54.9317
              2theta: -24.8257
scan:
    Number of images: 360
               Slice: -115.0000 - 65.0000
         Image width: 0.5000
            Exp time: 20.0000
       Rotation axis: Omega
               Omega: 0.0000
                 Chi: 45.0000
                 Phi: 90.0000
                 XTD: 54.9317
              2theta: -24.8257
scan:
    Number of images: 360
               Slice: -115.0000 - 65.0000
         Image width: 0.5000
            Exp time: 20.0000
       Rotation axis: Omega
               Omega: 0.0000
                 Chi: 45.0000
                 Phi: 180.0000
                 XTD: 54.9317
              2theta: -24.8257

;
_diffrn_measurement_device
;
Saturn724 (2x2 bin mode)
;
_diffrn_measurement_device_details
;
AFC10: Fixed Chi 2 circle
;
_diffrn_measurement_device_type CCD
_diffrn_measurement_method \w
_diffrn_orient_matrix_type d*Trek
_diffrn_orient_matrix_UB_11 0.0182
_diffrn_orient_matrix_UB_12 0.0757
_diffrn_orient_matrix_UB_13 0.0140
_diffrn_orient_matrix_UB_21 -0.0177
_diffrn_orient_matrix_UB_22 0.0157
_diffrn_orient_matrix_UB_23 -0.0618
_diffrn_orient_matrix_UB_31 -0.0664
_diffrn_orient_matrix_UB_32 0.0205
_diffrn_orient_matrix_UB_33 0.0242
_diffrn_radiation_monochromator 'Graphite Monochromator'
_diffrn_radiation_source 'Rotating Anode'
_diffrn_radiation_type MoK\a
_diffrn_radiation_wavelength 0.71073
_diffrn_reflns_av_R_equivalents 0.0320
_diffrn_reflns_av_sigmaI/netI 0.0274
_diffrn_reflns_limit_h_max 18
_diffrn_reflns_limit_h_min -17
_diffrn_reflns_limit_k_max 19
_diffrn_reflns_limit_k_min -21
_diffrn_reflns_limit_l_max 19
_diffrn_reflns_limit_l_min -19
_diffrn_reflns_number 7552
_diffrn_reflns_reduction_process 'Lp corrections applied'
_diffrn_reflns_theta_full 27.50
_diffrn_reflns_theta_max 30.4322
_diffrn_reflns_theta_min 1.61
_diffrn_source_current 60.0000
_diffrn_source_power 3.0000
_diffrn_source_voltage 50.0000
_exptl_absorpt_coefficient_mu 0.858
_exptl_absorpt_correction_T_max 0.9249
_exptl_absorpt_correction_T_min 0.8142
_exptl_absorpt_correction_type numerical
_exptl_absorpt_process_details
;numerical (Based on real shape of the crystal) absorption
correction was parformed on CrystalClear (Rigaku Inc., 2007)
with FS_ABSCOR method.
;
_exptl_crystal_colour Red
_exptl_crystal_density_diffrn 1.413
_exptl_crystal_description Platelet
_exptl_crystal_F_000 1164
_exptl_crystal_size_max 0.5000
_exptl_crystal_size_mid 0.1500
_exptl_crystal_size_min 0.1000
_refine_diff_density_max 0.581
_refine_diff_density_min -0.554
_refine_diff_density_rms 0.136
_refine_ls_extinction_method none
_refine_ls_goodness_of_fit_ref 1.216
_refine_ls_hydrogen_treatment mixed
_refine_ls_matrix_type full
_refine_ls_number_parameters 353
_refine_ls_number_reflns 7291
_refine_ls_number_restraints 0
_refine_ls_restrained_S_all 1.216
_refine_ls_R_factor_all 0.0496
_refine_ls_R_factor_gt 0.0435
_refine_ls_shift/su_max 0.000
_refine_ls_shift/su_mean 0.000
_refine_ls_structure_factor_coef Fsqd
_refine_ls_weighting_details 'calc w=1/[\s^2^(Fo^2^)+(0.0431P)^2^+2.1749P] where P=(Fo^2^+2Fc^2^)/3'
_refine_ls_weighting_scheme calc
_refine_ls_wR_factor_gt 0.1005
_refine_ls_wR_factor_ref 0.1097
_reflns_number_gt 6831
_reflns_number_total 7291
_reflns_threshold_expression >2\s(I)
_cod_data_source_file ic201555f_si_001_3.cif
_cod_data_source_block 1a_Ni(TpMe,Me)(SPh-NO2)
_cod_original_sg_symbol_H-M 'P 21/c'
_cod_database_code 4326565

loop_
_symmetry_equiv_pos_as_xyz
'x, y, z'
'-x, y+1/2, -z+1/2'
'-x, -y, -z'
'x, -y-1/2, z-1/2'

loop_
_atom_site_label
_atom_site_type_symbol
_atom_site_fract_x
_atom_site_fract_y
_atom_site_fract_z
_atom_site_U_iso_or_equiv
_atom_site_adp_type
_atom_site_occupancy
_atom_site_symmetry_multiplicity
_atom_site_calc_flag
_atom_site_refinement_flags
Ni1 Ni 0.057828(18) 0.241955(15) 0.263586(18) 0.01293(7) Uani 1 1 d .
S1 S 0.22528(4) 0.22625(3) 0.33338(4) 0.01937(11) Uani 1 1 d .
O1 O 0.44183(13) 0.40420(12) -0.04369(13) 0.0307(4) Uani 1 1 d .
N5 N -0.05178(12) 0.18416(10) 0.33357(11) 0.0133(3) Uani 1 1 d .
N4 N -0.13503(12) 0.33469(10) 0.20358(12) 0.0154(3) Uani 1 1 d .
N6 N -0.15280(12) 0.18750(10) 0.28580(12) 0.0136(3) Uani 1 1 d .
N1 N 0.00018(12) 0.18680(10) 0.13673(12) 0.0140(3) Uani 1 1 d .
N2 N -0.10745(12) 0.19429(10) 0.11248(12) 0.0136(3) Uani 1 1 d .
N3 N -0.03072(13) 0.34897(10) 0.23760(12) 0.0157(3) Uani 1 1 d .
N7 N 0.46837(14) 0.33763(13) 0.00414(14) 0.0241(4) Uani 1 1 d .
C14 C -0.21894(15) 0.14290(12) 0.33853(14) 0.0161(4) Uani 1 1 d .
C9 C -0.18632(17) 0.41325(13) 0.19348(14) 0.0191(4) Uani 1 1 d .
C6 C 0.08752(18) 0.47467(13) 0.28818(16) 0.0227(4) Uani 1 1 d .
H6A H 0.1314 0.4290 0.3201 0.034 Uiso 1 1 calc R
H6B H 0.0772 0.5204 0.3348 0.034 Uiso 1 1 calc R
H6C H 0.1212 0.4991 0.2351 0.034 Uiso 1 1 calc R
C3 C -0.04618(15) 0.12048(13) -0.00820(14) 0.0176(4) Uani 1 1 d .
H3 H -0.0420 0.0896 -0.0664 0.021 Uiso 1 1 calc R
O2 O 0.54117(15) 0.28912(14) -0.01355(14) 0.0413(5) Uani 1 1 d .
C12 C -0.05556(14) 0.13814(12) 0.41665(13) 0.0139(3) Uani 1 1 d .
C17 C 0.39516(16) 0.22497(14) 0.22831(16) 0.0220(4) Uani 1 1 d .
H17 H 0.4229 0.1828 0.2737 0.026 Uiso 1 1 calc R
C18 C 0.45165(16) 0.24886(15) 0.15184(16) 0.0232(4) Uani 1 1 d .
H18 H 0.5159 0.2219 0.1445 0.028 Uiso 1 1 calc R
C11 C 0.04156(16) 0.12249(13) 0.48694(15) 0.0191(4) Uani 1 1 d .
H11A H 0.0880 0.0831 0.4576 0.029 Uiso 1 1 calc R
H11B H 0.0221 0.0966 0.5463 0.029 Uiso 1 1 calc R
H11C H 0.0769 0.1778 0.5021 0.029 Uiso 1 1 calc R
C19 C 0.41048(15) 0.31390(14) 0.08637(15) 0.0197(4) Uani 1 1 d .
C20 C 0.31525(15) 0.35511(13) 0.09551(15) 0.0193(4) Uani 1 1 d .
H20 H 0.2896 0.3993 0.0518 0.023 Uiso 1 1 calc R
C15 C -0.33379(16) 0.13221(15) 0.30524(16) 0.0234(4) Uani 1 1 d .
H15A H -0.3678 0.1890 0.3039 0.035 Uiso 1 1 calc R
H15B H -0.3648 0.0938 0.3499 0.035 Uiso 1 1 calc R
H15C H -0.3429 0.1069 0.2405 0.035 Uiso 1 1 calc R
C7 C -0.01690(17) 0.43657(12) 0.24866(15) 0.0184(4) Uani 1 1 d .
C1 C 0.15258(15) 0.12178(14) 0.06416(15) 0.0198(4) Uani 1 1 d .
H1A H 0.1838 0.1641 0.0240 0.030 Uiso 1 1 calc R
H1B H 0.1608 0.0634 0.0385 0.030 Uiso 1 1 calc R
H1C H 0.1870 0.1249 0.1303 0.030 Uiso 1 1 calc R
C5 C -0.24840(17) 0.15054(15) -0.02244(16) 0.0232(4) Uani 1 1 d .
H5A H -0.2894 0.1146 0.0168 0.035 Uiso 1 1 calc R
H5B H -0.2502 0.1252 -0.0869 0.035 Uiso 1 1 calc R
H5C H -0.2774 0.2092 -0.0276 0.035 Uiso 1 1 calc R
C16 C 0.29705(15) 0.26333(13) 0.23829(15) 0.0166(4) Uani 1 1 d .
C2 C 0.03778(15) 0.14182(12) 0.06363(14) 0.0159(3) Uani 1 1 d .
C21 C 0.25879(15) 0.32924(13) 0.17114(15) 0.0190(4) Uani 1 1 d .
H21 H 0.1942 0.3561 0.1776 0.023 Uiso 1 1 calc R
C4 C -0.13673(15) 0.15456(12) 0.02490(14) 0.0161(4) Uani 1 1 d .
C10 C -0.30165(18) 0.42045(15) 0.15869(18) 0.0279(5) Uani 1 1 d .
H10A H -0.3163 0.3923 0.0957 0.042 Uiso 1 1 calc R
H10B H -0.3213 0.4817 0.1531 0.042 Uiso 1 1 calc R
H10C H -0.3415 0.3919 0.2050 0.042 Uiso 1 1 calc R
B1 B -0.17395(17) 0.23827(14) 0.18664(16) 0.0147(4) Uani 1 1 d .
C13 C -0.15936(15) 0.11084(13) 0.42269(14) 0.0166(4) Uani 1 1 d .
H13 H -0.1837 0.0779 0.4728 0.020 Uiso 1 1 calc R
C8 C -0.11355(18) 0.47926(13) 0.22105(15) 0.0223(4) Uani 1 1 d .
H8 H -0.1262 0.5399 0.2212 0.027 Uiso 1 1 calc R
C23 C -0.43340(19) -0.04774(16) -0.0257(2) 0.0332(5) Uani 1 1 d .
C24 C -0.5195(2) 0.0610(2) -0.1441(2) 0.0436(7) Uani 1 1 d .
C25 C -0.4209(4) -0.0850(3) 0.0667(4) 0.0364(11) Uani 0.50 1 d P
C26 C -0.4930(4) -0.0225(3) 0.0479(4) 0.0289(10) Uani 0.50 1 d P
C27 C -0.4463(4) -0.0111(4) -0.1190(4) 0.0380(12) Uani 0.50 1 d P
H2 H -0.2619(19) 0.2375(15) 0.1587(18) 0.015(6) Uiso 1 1 d .

loop_
_atom_site_aniso_label
_atom_site_aniso_U_11
_atom_site_aniso_U_22
_atom_site_aniso_U_33
_atom_site_aniso_U_23
_atom_site_aniso_U_13
_atom_site_aniso_U_12
Ni1 0.01462(12) 0.01124(12) 0.01303(13) -0.00026(8) 0.00200(8) -0.00092(8)
S1 0.0167(2) 0.0257(2) 0.0154(2) 0.00272(18) 0.00064(17) -0.00104(17)
O1 0.0287(8) 0.0353(9) 0.0285(9) 0.0116(7) 0.0053(7) -0.0006(7)
N5 0.0140(7) 0.0121(7) 0.0139(7) 0.0002(6) 0.0013(6) 0.0003(5)
N4 0.0193(7) 0.0122(7) 0.0151(8) 0.0005(6) 0.0034(6) 0.0041(6)
N6 0.0139(7) 0.0137(7) 0.0134(7) -0.0003(6) 0.0022(6) 0.0013(5)
N1 0.0162(7) 0.0124(7) 0.0138(7) -0.0014(6) 0.0035(6) 0.0000(5)
N2 0.0140(7) 0.0122(7) 0.0145(7) 0.0005(6) 0.0015(6) 0.0003(5)
N3 0.0217(8) 0.0112(7) 0.0146(8) -0.0003(6) 0.0040(6) 0.0002(6)
N7 0.0186(8) 0.0335(10) 0.0200(9) 0.0027(7) 0.0023(7) -0.0009(7)
C14 0.0169(8) 0.0154(8) 0.0171(9) -0.0005(7) 0.0070(7) 0.0008(6)
C9 0.0299(10) 0.0145(8) 0.0139(9) 0.0036(7) 0.0075(7) 0.0086(7)
C6 0.0348(11) 0.0132(9) 0.0214(10) -0.0025(7) 0.0094(8) -0.0053(8)
C3 0.0244(9) 0.0161(8) 0.0129(9) -0.0023(7) 0.0046(7) -0.0010(7)
O2 0.0342(9) 0.0565(12) 0.0371(10) 0.0134(9) 0.0202(8) 0.0181(9)
C12 0.0187(8) 0.0118(8) 0.0113(8) -0.0010(6) 0.0027(6) 0.0012(6)
C17 0.0189(9) 0.0251(10) 0.0219(10) 0.0048(8) 0.0014(7) 0.0041(8)
C18 0.0178(9) 0.0292(11) 0.0229(10) 0.0027(8) 0.0027(8) 0.0061(8)
C11 0.0238(9) 0.0190(9) 0.0142(9) 0.0010(7) 0.0007(7) -0.0001(7)
C19 0.0168(9) 0.0250(10) 0.0172(9) 0.0012(8) 0.0021(7) -0.0013(7)
C20 0.0180(9) 0.0208(9) 0.0186(10) 0.0024(7) -0.0005(7) 0.0005(7)
C15 0.0172(9) 0.0303(11) 0.0233(11) 0.0020(8) 0.0053(8) -0.0003(8)
C7 0.0315(10) 0.0118(8) 0.0133(9) -0.0004(7) 0.0089(7) -0.0010(7)
C1 0.0206(9) 0.0199(9) 0.0202(10) -0.0025(8) 0.0084(7) 0.0004(7)
C5 0.0244(10) 0.0254(10) 0.0184(10) -0.0019(8) -0.0030(8) 0.0001(8)
C16 0.0146(8) 0.0187(9) 0.0160(9) -0.0024(7) -0.0002(7) -0.0031(7)
C2 0.0217(9) 0.0123(8) 0.0146(9) 0.0001(7) 0.0063(7) 0.0001(7)
C21 0.0158(8) 0.0210(9) 0.0199(10) 0.0002(7) 0.0002(7) 0.0023(7)
C4 0.0231(9) 0.0126(8) 0.0123(8) 0.0001(6) 0.0007(7) -0.0015(7)
C10 0.0290(11) 0.0253(11) 0.0305(12) 0.0060(9) 0.0075(9) 0.0133(9)
B1 0.0160(9) 0.0132(9) 0.0152(10) 0.0013(7) 0.0029(7) 0.0027(7)
C13 0.0201(9) 0.0162(8) 0.0145(9) 0.0011(7) 0.0059(7) 0.0004(7)
C8 0.0379(11) 0.0117(8) 0.0188(10) 0.0014(7) 0.0098(8) 0.0063(8)
C23 0.0265(11) 0.0274(12) 0.0458(15) 0.0022(11) 0.0050(10) 0.0028(9)
C24 0.0431(15) 0.0422(15) 0.0437(16) 0.0053(13) -0.0025(12) -0.0039(12)
C25 0.032(2) 0.027(2) 0.049(3) 0.010(2) -0.002(2) 0.0071(19)
C26 0.023(2) 0.025(2) 0.037(3) 0.0061(19) -0.0045(18) -0.0029(17)
C27 0.041(3) 0.030(2) 0.046(3) -0.005(2) 0.012(2) -0.006(2)

loop_
_atom_type_symbol
_atom_type_description
_atom_type_scat_dispersion_real
_atom_type_scat_dispersion_imag
_atom_type_scat_source
C C 0.0033 0.0016 'International Tables Vol C Tables 4.2.6.8 and 6.1.1.4'
H H 0.0000 0.0000 'International Tables Vol C Tables 4.2.6.8 and 6.1.1.4'
N N 0.0061 0.0033 'International Tables Vol C Tables 4.2.6.8 and 6.1.1.4'
O O 0.0106 0.0060 'International Tables Vol C Tables 4.2.6.8 and 6.1.1.4'
S S 0.1246 0.1234 'International Tables Vol C Tables 4.2.6.8 and 6.1.1.4'
Ni Ni 0.3393 1.1124 'International Tables Vol C Tables 4.2.6.8 and 6.1.1.4'
B B 0.0013 0.0007 'International Tables Vol C Tables 4.2.6.8 and 6.1.1.4'

loop_
_geom_angle_atom_site_label_1
_geom_angle_atom_site_label_2
_geom_angle_atom_site_label_3
_geom_angle
_geom_angle_site_symmetry_1
_geom_angle_site_symmetry_3
N3 Ni1 N5 91.61(7) . .
N3 Ni1 N1 92.39(7) . .
N5 Ni1 N1 91.65(7) . .
N3 Ni1 S1 130.95(5) . .
N5 Ni1 S1 115.77(5) . .
N1 Ni1 S1 124.21(5) . .
C16 S1 Ni1 101.59(7) . .
C12 N5 N6 107.35(15) . .
C12 N5 Ni1 137.38(13) . .
N6 N5 Ni1 115.23(12) . .
C9 N4 N3 109.43(16) . .
C9 N4 B1 131.91(17) . .
N3 N4 B1 118.63(14) . .
C14 N6 N5 109.57(15) . .
C14 N6 B1 131.10(16) . .
N5 N6 B1 119.33(14) . .
C2 N1 N2 107.10(15) . .
C2 N1 Ni1 137.36(14) . .
N2 N1 Ni1 115.54(11) . .
C4 N2 N1 109.86(15) . .
C4 N2 B1 131.08(16) . .
N1 N2 B1 118.93(15) . .
C7 N3 N4 107.61(16) . .
C7 N3 Ni1 136.17(15) . .
N4 N3 Ni1 116.15(12) . .
O1 N7 O2 123.47(19) . .
O1 N7 C19 118.72(18) . .
O2 N7 C19 117.80(19) . .
N6 C14 C13 107.63(16) . .
N6 C14 C15 122.83(18) . .
C13 C14 C15 129.53(18) . .
N4 C9 C8 107.75(18) . .
N4 C9 C10 122.73(19) . .
C8 C9 C10 129.52(18) . .
C7 C6 H6A 109.5 . .
C7 C6 H6B 109.5 . .
H6A C6 H6B 109.5 . .
C7 C6 H6C 109.5 . .
H6A C6 H6C 109.5 . .
H6B C6 H6C 109.5 . .
C4 C3 C2 106.27(17) . .
C4 C3 H3 126.9 . .
C2 C3 H3 126.9 . .
N5 C12 C13 109.44(16) . .
N5 C12 C11 121.30(17) . .
C13 C12 C11 129.26(17) . .
C18 C17 C16 120.99(19) . .
C18 C17 H17 119.5 . .
C16 C17 H17 119.5 . .
C17 C18 C19 118.76(19) . .
C17 C18 H18 120.6 . .
C19 C18 H18 120.6 . .
C12 C11 H11A 109.5 . .
C12 C11 H11B 109.5 . .
H11A C11 H11B 109.5 . .
C12 C11 H11C 109.5 . .
H11A C11 H11C 109.5 . .
H11B C11 H11C 109.5 . .
C20 C19 C18 121.90(19) . .
C20 C19 N7 119.14(18) . .
C18 C19 N7 118.95(18) . .
C19 C20 C21 118.62(19) . .
C19 C20 H20 120.7 . .
C21 C20 H20 120.7 . .
C14 C15 H15A 109.5 . .
C14 C15 H15B 109.5 . .
H15A C15 H15B 109.5 . .
C14 C15 H15C 109.5 . .
H15A C15 H15C 109.5 . .
H15B C15 H15C 109.5 . .
N3 C7 C8 108.93(19) . .
N3 C7 C6 121.43(19) . .
C8 C7 C6 129.60(19) . .
C2 C1 H1A 109.5 . .
C2 C1 H1B 109.5 . .
H1A C1 H1B 109.5 . .
C2 C1 H1C 109.5 . .
H1A C1 H1C 109.5 . .
H1B C1 H1C 109.5 . .
C4 C5 H5A 109.5 . .
C4 C5 H5B 109.5 . .
H5A C5 H5B 109.5 . .
C4 C5 H5C 109.5 . .
H5A C5 H5C 109.5 . .
H5B C5 H5C 109.5 . .
C17 C16 C21 118.39(18) . .
C17 C16 S1 119.08(16) . .
C21 C16 S1 122.53(15) . .
N1 C2 C3 109.23(17) . .
N1 C2 C1 122.27(18) . .
C3 C2 C1 128.49(17) . .
C20 C21 C16 121.30(18) . .
C20 C21 H21 119.4 . .
C16 C21 H21 119.4 . .
N2 C4 C3 107.53(17) . .
N2 C4 C5 123.47(17) . .
C3 C4 C5 128.99(18) . .
C9 C10 H10A 109.5 . .
C9 C10 H10B 109.5 . .
H10A C10 H10B 109.5 . .
C9 C10 H10C 109.5 . .
H10A C10 H10C 109.5 . .
H10B C10 H10C 109.5 . .
N2 B1 N4 108.21(15) . .
N2 B1 N6 108.00(15) . .
N4 B1 N6 108.32(16) . .
N2 B1 H2 111.6(12) . .
N4 B1 H2 110.1(12) . .
N6 B1 H2 110.5(12) . .
C14 C13 C12 106.02(17) . .
C14 C13 H13 127.0 . .
C12 C13 H13 127.0 . .
C9 C8 C7 106.28(17) . .
C9 C8 H8 126.9 . .
C7 C8 H8 126.9 . .
C25 C23 C26 57.2(3) . .
C25 C23 C27 179.4(4) . .
C26 C23 C27 123.1(4) . .
C25 C23 C26 120.2(4) . 3_455
C26 C23 C26 63.1(4) . 3_455
C27 C23 C26 60.1(3) . 3_455
C25 C24 C26 55.2(3) 3_455 3_455
C25 C24 C27 113.6(4) 3_455 .
C26 C24 C27 58.5(3) 3_455 .
C26 C25 C23 61.7(3) . .
C26 C25 C24 62.8(3) . 3_455
C23 C25 C24 124.5(4) . 3_455
C25 C26 C23 61.1(4) . .
C25 C26 C27 123.3(5) . 3_455
C23 C26 C27 174.7(4) . 3_455
C25 C26 C23 177.0(5) . 3_455
C23 C26 C23 116.9(4) . 3_455
C27 C26 C23 58.5(3) 3_455 3_455
C25 C26 C24 62.0(3) . 3_455
C23 C26 C24 123.1(4) . 3_455
C27 C26 C24 61.4(3) 3_455 3_455
C23 C26 C24 119.9(4) 3_455 3_455
C25 C26 C26 120.9(6) . 3_455
C23 C26 C26 59.8(4) . 3_455
C27 C26 C26 115.6(5) 3_455 3_455
C23 C26 C26 57.1(3) 3_455 3_455
C24 C26 C26 176.3(6) 3_455 3_455
C23 C27 C26 61.4(3) . 3_455
C23 C27 C24 121.5(4) . .
C26 C27 C24 60.1(3) 3_455 .

loop_
_geom_bond_atom_site_label_1
_geom_bond_atom_site_label_2
_geom_bond_distance
Ni1 N3 1.9794(17)
Ni1 N5 1.9858(16)
Ni1 N1 1.9868(17)
Ni1 S1 2.2438(9)
S1 C16 1.767(2)
O1 N7 1.226(2)
N5 C12 1.339(2)
N5 N6 1.373(2)
N4 C9 1.354(2)
N4 N3 1.372(2)
N4 B1 1.548(3)
N6 C14 1.352(2)
N6 B1 1.555(3)
N1 C2 1.344(2)
N1 N2 1.376(2)
N2 C4 1.353(2)
N2 B1 1.546(3)
N3 C7 1.341(2)
N7 O2 1.228(2)
N7 C19 1.461(3)
C14 C13 1.390(3)
C14 C15 1.488(3)
C9 C8 1.383(3)
C9 C10 1.493(3)
C6 C7 1.491(3)
C6 H6A 0.9600
C6 H6B 0.9600
C6 H6C 0.9600
C3 C4 1.387(3)
C3 C2 1.402(3)
C3 H3 0.9300
C12 C13 1.396(3)
C12 C11 1.493(3)
C17 C18 1.386(3)
C17 C16 1.398(3)
C17 H17 0.9300
C18 C19 1.390(3)
C18 H18 0.9300
C11 H11A 0.9600
C11 H11B 0.9600
C11 H11C 0.9600
C19 C20 1.382(3)
C20 C21 1.384(3)
C20 H20 0.9300
C15 H15A 0.9600
C15 H15B 0.9600
C15 H15C 0.9600
C7 C8 1.401(3)
C1 C2 1.492(3)
C1 H1A 0.9600
C1 H1B 0.9600
C1 H1C 0.9600
C5 C4 1.493(3)
C5 H5A 0.9600
C5 H5B 0.9600
C5 H5C 0.9600
C16 C21 1.403(3)
C21 H21 0.9300
C10 H10A 0.9600
C10 H10B 0.9600
C10 H10C 0.9600
B1 H2 1.14(2)
C13 H13 0.9300
C8 H8 0.9300
C23 C25 1.376(6)
C23 C26 1.384(6)
C23 C27 1.384(6)
C24 C27 1.448(6)
C25 C26 1.321(6)

loop_
_geom_torsion_atom_site_label_1
_geom_torsion_atom_site_label_2
_geom_torsion_atom_site_label_3
_geom_torsion_atom_site_label_4
_geom_torsion
_geom_torsion_site_symmetry_1
_geom_torsion_site_symmetry_4
N3 Ni1 S1 C16 -75.13(9) . .
N5 Ni1 S1 C16 167.47(8) . .
N1 Ni1 S1 C16 55.94(9) . .
N3 Ni1 N5 C12 -135.12(19) . .
N1 Ni1 N5 C12 132.44(19) . .
S1 Ni1 N5 C12 2.8(2) . .
N3 Ni1 N5 N6 47.65(13) . .
N1 Ni1 N5 N6 -44.79(13) . .
S1 Ni1 N5 N6 -174.48(10) . .
C12 N5 N6 C14 -0.64(19) . .
Ni1 N5 N6 C14 177.40(12) . .
C12 N5 N6 B1 179.14(15) . .
Ni1 N5 N6 B1 -2.8(2) . .
N3 Ni1 N1 C2 136.89(19) . .
N5 Ni1 N1 C2 -131.43(19) . .
S1 Ni1 N1 C2 -8.4(2) . .
N3 Ni1 N1 N2 -43.08(13) . .
N5 Ni1 N1 N2 48.60(13) . .
S1 Ni1 N1 N2 171.66(10) . .
C2 N1 N2 C4 -0.2(2) . .
Ni1 N1 N2 C4 179.81(12) . .
C2 N1 N2 B1 176.19(15) . .
Ni1 N1 N2 B1 -3.8(2) . .
C9 N4 N3 C7 -0.1(2) . .
B1 N4 N3 C7 -178.47(16) . .
C9 N4 N3 Ni1 177.27(12) . .
B1 N4 N3 Ni1 -1.1(2) . .
N5 Ni1 N3 C7 130.5(2) . .
N1 Ni1 N3 C7 -137.8(2) . .
S1 Ni1 N3 C7 3.6(2) . .
N5 Ni1 N3 N4 -45.83(13) . .
N1 Ni1 N3 N4 45.89(13) . .
S1 Ni1 N3 N4 -172.72(10) . .
N5 N6 C14 C13 0.6(2) . .
B1 N6 C14 C13 -179.15(18) . .
N5 N6 C14 C15 -178.38(17) . .
B1 N6 C14 C15 1.9(3) . .
N3 N4 C9 C8 0.3(2) . .
B1 N4 C9 C8 178.43(19) . .
N3 N4 C9 C10 -179.36(18) . .
B1 N4 C9 C10 -1.2(3) . .
N6 N5 C12 C13 0.4(2) . .
Ni1 N5 C12 C13 -176.95(14) . .
N6 N5 C12 C11 -179.54(16) . .
Ni1 N5 C12 C11 3.1(3) . .
C16 C17 C18 C19 1.9(3) . .
C17 C18 C19 C20 0.0(3) . .
C17 C18 C19 N7 -178.4(2) . .
O1 N7 C19 C20 13.4(3) . .
O2 N7 C19 C20 -166.3(2) . .
O1 N7 C19 C18 -168.1(2) . .
O2 N7 C19 C18 12.2(3) . .
C18 C19 C20 C21 -1.3(3) . .
N7 C19 C20 C21 177.12(19) . .
N4 N3 C7 C8 -0.2(2) . .
Ni1 N3 C7 C8 -176.75(15) . .
N4 N3 C7 C6 177.82(17) . .
Ni1 N3 C7 C6 1.3(3) . .
C18 C17 C16 C21 -2.4(3) . .
C18 C17 C16 S1 176.73(17) . .
Ni1 S1 C16 C17 -147.20(15) . .
Ni1 S1 C16 C21 31.91(17) . .
N2 N1 C2 C3 0.2(2) . .
Ni1 N1 C2 C3 -179.81(14) . .
N2 N1 C2 C1 179.35(16) . .
Ni1 N1 C2 C1 -0.6(3) . .
C4 C3 C2 N1 -0.1(2) . .
C4 C3 C2 C1 -179.22(18) . .
C19 C20 C21 C16 0.7(3) . .
C17 C16 C21 C20 1.1(3) . .
S1 C16 C21 C20 -178.00(16) . .
N1 N2 C4 C3 0.1(2) . .
B1 N2 C4 C3 -175.66(18) . .
N1 N2 C4 C5 179.78(17) . .
B1 N2 C4 C5 4.0(3) . .
C2 C3 C4 N2 0.0(2) . .
C2 C3 C4 C5 -179.66(19) . .
C4 N2 B1 N4 -123.5(2) . .
N1 N2 B1 N4 61.1(2) . .
C4 N2 B1 N6 119.5(2) . .
N1 N2 B1 N6 -56.0(2) . .
C9 N4 B1 N2 124.1(2) . .
N3 N4 B1 N2 -58.0(2) . .
C9 N4 B1 N6 -119.1(2) . .
N3 N4 B1 N6 58.9(2) . .
C14 N6 B1 N2 -119.9(2) . .
N5 N6 B1 N2 60.4(2) . .
C14 N6 B1 N4 123.2(2) . .
N5 N6 B1 N4 -56.6(2) . .
N6 C14 C13 C12 -0.3(2) . .
C15 C14 C13 C12 178.56(19) . .
N5 C12 C13 C14 -0.1(2) . .
C11 C12 C13 C14 179.89(18) . .
N4 C9 C8 C7 -0.4(2) . .
C10 C9 C8 C7 179.2(2) . .
N3 C7 C8 C9 0.4(2) . .
C6 C7 C8 C9 -177.4(2) . .
C26 C23 C25 C26 2.7(5) 3_455 .
C26 C23 C25 C24 0.0(4) . 3_455
C26 C23 C25 C24 2.7(7) 3_455 3_455
C24 C25 C26 C23 -180.0(4) 3_455 .
C23 C25 C26 C27 -176.5(5) . 3_455
C24 C25 C26 C27 3.5(5) 3_455 3_455
C23 C25 C26 C24 180.0(4) . 3_455
C23 C25 C26 C26 -2.7(5) . 3_455
C24 C25 C26 C26 177.3(6) 3_455 3_455
C27 C23 C26 C25 179.4(5) . .
C26 C23 C26 C25 -177.4(5) 3_455 .
C25 C23 C26 C23 177.4(5) . 3_455
C27 C23 C26 C23 -3.3(5) . 3_455
C26 C23 C26 C23 0.0 3_455 3_455
C25 C23 C26 C24 0.0(4) . 3_455
C27 C23 C26 C24 179.3(4) . 3_455
C26 C23 C26 C24 -177.4(7) 3_455 3_455
C25 C23 C26 C26 177.4(5) . 3_455
C27 C23 C26 C26 -3.3(5) . 3_455
C26 C23 C27 C26 3.4(5) . 3_455
C26 C23 C27 C24 4.0(6) . .
C26 C23 C27 C24 0.6(4) 3_455 .
C25 C24 C27 C23 -3.6(6) 3_455 .
C26 C24 C27 C23 -0.6(4) 3_455 .
C25 C24 C27 C26 -3.0(4) 3_455 3_455
